data_7007410
loop_
_publ_author_name
'Salmon, Lionel'
'Thu\'ery, Pierre'
'Ephritikhine, Michel'

_publ_section_title
;
 Synthesis and crystal structure of uranium(IV) complexes with
 calix[n]arenes (n = 4, 6 and 8): mononuclear, polynuclear and 1D
 polymeric species.
;
_journal_issue 30
_journal_name_full 'Dalton transactions (Cambridge, England : 2003)'
_journal_page_first 3629
_journal_page_last 3637
_journal_paper_doi 10.1039/b604712b
_journal_year 2006
_chemical_formula_sum 'C202 H172 Cl6 N18 O16 U5'
_chemical_formula_weight 4510.43
_space_group_IT_number 14
_symmetry_cell_setting monoclinic
_symmetry_space_group_name_Hall '-P 2ybc'
_symmetry_space_group_name_H-M 'P 1 21/c 1'
_atom_sites_solution_hydrogens geom
_atom_sites_solution_primary direct
_atom_sites_solution_secondary difmap
_audit_creation_method SHELXL-97
_cell_angle_alpha 90.00
_cell_angle_beta 107.243(4)
_cell_angle_gamma 90.00
_cell_formula_units_Z 2
_cell_length_a 21.4083(15)
_cell_length_b 27.4775(13)
_cell_length_c 18.5799(14)
_cell_measurement_reflns_used 148163
_cell_measurement_temperature 100(2)
_cell_measurement_theta_max 25.68
_cell_measurement_theta_min 2.95
_cell_volume 10438.3(12)
_computing_cell_refinement 'DENZO-SMN (Otwinowski & Minor, 1997)'
_computing_data_collection 'Kappa-CCD software (Nonius B.V., 1998)'
_computing_data_reduction 'DENZO-SMN (Otwinowski & Minor, 1997)'
_computing_molecular_graphics 'SHELXTL (Sheldrick, 1999)'
_computing_publication_material 'SHELXTL (Sheldrick, 1999); PLATON (Spek, 2003)'
_computing_structure_refinement 'SHELXL-97 (Sheldrick, 1997)'
_computing_structure_solution 'SHELXS-97 (Sheldrick, 1997)'
_diffrn_ambient_temperature 100(2)
_diffrn_measured_fraction_theta_full 0.990
_diffrn_measured_fraction_theta_max 0.990
_diffrn_measurement_device_type 'Nonius Kappa-CCD area-detector diffractometer'
_diffrn_measurement_method 'one \f and five \w scans with 2\% steps'
_diffrn_radiation_monochromator graphite
_diffrn_radiation_source 'fine-focus sealed tube'
_diffrn_radiation_type MoK\a
_diffrn_radiation_wavelength 0.71073
_diffrn_reflns_av_R_equivalents 0.1126
_diffrn_reflns_av_sigmaI/netI 0.1468
_diffrn_reflns_limit_h_max 24
_diffrn_reflns_limit_h_min -26
_diffrn_reflns_limit_k_max 0
_diffrn_reflns_limit_k_min -33
_diffrn_reflns_limit_l_max 22
_diffrn_reflns_limit_l_min 0
_diffrn_reflns_number 148163
_diffrn_reflns_theta_full 25.68
_diffrn_reflns_theta_max 25.68
_diffrn_reflns_theta_min 2.95
_diffrn_standards_decay_% 0
_diffrn_standards_interval_time 0
_exptl_absorpt_coefficient_mu 4.002
_exptl_absorpt_correction_T_max 0.619
_exptl_absorpt_correction_T_min 0.505
_exptl_absorpt_correction_type refdelf
_exptl_absorpt_process_details 'program DELABS from PLATON (Spek, 2003)'
_exptl_crystal_colour 'translucent light orange'
_exptl_crystal_density_diffrn 1.435
_exptl_crystal_density_meas ?
_exptl_crystal_description parallelepiped
_exptl_crystal_F_000 4400
_exptl_crystal_size_max 0.15
_exptl_crystal_size_mid 0.15
_exptl_crystal_size_min 0.12
_refine_diff_density_max 1.675
_refine_diff_density_min -0.825
_refine_diff_density_rms 0.171
_refine_ls_extinction_method none
_refine_ls_goodness_of_fit_ref 0.959
_refine_ls_hydrogen_treatment constr
_refine_ls_matrix_type full
_refine_ls_number_parameters 1078
_refine_ls_number_reflns 19622
_refine_ls_number_restraints 180
_refine_ls_restrained_S_all 0.961
_refine_ls_R_factor_all 0.1644
_refine_ls_R_factor_gt 0.0746
_refine_ls_shift/su_max 0.001
_refine_ls_shift/su_mean 0.000
_refine_ls_structure_factor_coef Fsqd
_refine_ls_weighting_details 'calc w=1/[\s^2^(Fo^2^)+(0.1177P)^2^] where P=(Fo^2^+2Fc^2^)/3'
_refine_ls_weighting_scheme calc
_refine_ls_wR_factor_gt 0.1781
_refine_ls_wR_factor_ref 0.2096
_reflns_number_gt 9919
_reflns_number_total 19622
_reflns_threshold_expression >2sigma(I)
_cod_data_source_file b604712b.txt
_cod_data_source_block 7.8py
_cod_original_cell_volume 10438.4(12)
_cod_original_sg_symbol_H-M 'P 21/c'
_cod_database_code 7007410

loop_
_symmetry_equiv_pos_as_xyz
'x, y, z'
'-x, y+1/2, -z+1/2'
'-x, -y, -z'
'x, -y-1/2, z-1/2'

loop_
_atom_site_label
_atom_site_type_symbol
_atom_site_fract_x
_atom_site_fract_y
_atom_site_fract_z
_atom_site_U_iso_or_equiv
_atom_site_adp_type
_atom_site_occupancy
_atom_site_symmetry_multiplicity
_atom_site_calc_flag
_atom_site_refinement_flags
_atom_site_disorder_assembly
_atom_site_disorder_group
U1 U 0.0000 0.0000 0.0000 0.0518(2) Uani 1 2 d S . .
U2 U 0.32519(2) -0.130390(14) -0.00165(3) 0.04662(16) Uani 1 1 d . . .
U3 U 0.35795(2) -0.041349(17) 0.27671(3) 0.05683(18) Uani 1 1 d . . .
Cl1 Cl 0.30547(14) -0.08398(10) 0.12223(17) 0.0549(8) Uani 1 1 d . . .
Cl2 Cl 0.46273(16) 0.00712(12) 0.2635(2) 0.0698(9) Uani 1 1 d . . .
Cl3 Cl 0.3158(2) 0.02384(18) 0.3589(3) 0.0752(14) Uani 1 1 d . . .
O1 O 0.0603(4) -0.0064(3) 0.1123(5) 0.054(2) Uani 1 1 d . . .
O2 O -0.0270(4) 0.0700(3) 0.0316(5) 0.054(2) Uani 1 1 d . . .
O3 O 0.0749(4) 0.0368(2) -0.0341(5) 0.054(2) Uani 1 1 d . . .
O4 O 0.2567(3) -0.0870(2) -0.0815(4) 0.0460(18) Uani 1 1 d . . .
O5 O 0.3320(4) -0.1812(2) -0.0927(4) 0.049(2) Uani 1 1 d . . .
O6 O 0.4261(4) -0.1450(2) 0.0522(4) 0.0481(19) Uani 1 1 d . . .
O7 O 0.4106(4) -0.1041(3) 0.2759(4) 0.060(2) Uani 1 1 d . . .
O8 O 0.2783(4) -0.0845(3) 0.2803(4) 0.055(2) Uani 1 1 d . . .
C1 C 0.1184(6) -0.0488(4) 0.2230(7) 0.057(3) Uani 1 1 d . . .
C2 C 0.0748(6) -0.0119(4) 0.1885(8) 0.058(3) Uani 1 1 d . . .
C3 C 0.0445(6) 0.0202(5) 0.2288(7) 0.059(3) Uani 1 1 d . . .
C4 C 0.0601(8) 0.0130(6) 0.3055(10) 0.092(5) Uani 1 1 d . . .
H4 H 0.0411 0.0336 0.3328 0.110 Uiso 1 1 calc R . .
C5 C 0.1033(8) -0.0237(6) 0.3458(9) 0.092(5) Uani 1 1 d . . .
H5 H 0.1128 -0.0277 0.3977 0.110 Uiso 1 1 calc R . .
C6 C 0.1312(8) -0.0541(6) 0.3010(9) 0.090(5) Uani 1 1 d . . .
H6 H 0.1594 -0.0788 0.3250 0.108 Uiso 1 1 calc R . .
C7 C -0.0037(6) 0.0598(5) 0.1876(8) 0.067(4) Uani 1 1 d . . .
H7A H -0.0384 0.0443 0.1484 0.080 Uiso 1 1 calc R . .
H7B H -0.0235 0.0743 0.2232 0.080 Uiso 1 1 calc R . .
C8 C 0.0250(6) 0.0994(4) 0.1527(9) 0.065(4) Uani 1 1 d . . .
C9 C 0.0157(6) 0.1023(4) 0.0765(8) 0.055(3) Uani 1 1 d . . .
C10 C 0.0464(6) 0.1373(4) 0.0429(9) 0.063(4) Uani 1 1 d . . .
C11 C 0.0863(7) 0.1715(5) 0.0908(9) 0.070(4) Uani 1 1 d . . .
H11 H 0.1055 0.1961 0.0704 0.084 Uiso 1 1 calc R . .
C12 C 0.0972(7) 0.1694(5) 0.1638(10) 0.086(4) Uani 1 1 d . . .
H12 H 0.1241 0.1927 0.1941 0.103 Uiso 1 1 calc R . .
C13 C 0.0691(7) 0.1328(5) 0.1980(9) 0.079(4) Uani 1 1 d . . .
H13 H 0.0799 0.1309 0.2502 0.095 Uiso 1 1 calc R . .
C14 C 0.0379(6) 0.1379(5) -0.0376(8) 0.068(4) Uani 1 1 d . . .
H14A H 0.0292 0.1710 -0.0560 0.082 Uiso 1 1 calc R . .
H14B H 0.0002 0.1183 -0.0629 0.082 Uiso 1 1 calc R . .
C15 C 0.0984(7) 0.1185(5) -0.0577(9) 0.076(4) Uani 1 1 d . . .
C16 C 0.1138(6) 0.0689(4) -0.0516(7) 0.060(3) Uani 1 1 d . . .
C17 C 0.1720(6) 0.0530(5) -0.0644(8) 0.067(4) Uani 1 1 d . . .
C18 C 0.2144(7) 0.0888(5) -0.0820(9) 0.086(4) Uani 1 1 d . . .
H18 H 0.2535 0.0786 -0.0892 0.103 Uiso 1 1 calc R . .
C19 C 0.1993(8) 0.1373(5) -0.0884(10) 0.090(5) Uani 1 1 d . . .
H19 H 0.2274 0.1598 -0.0997 0.108 Uiso 1 1 calc R . .
C20 C 0.1391(7) 0.1522(5) -0.0770(9) 0.082(4) Uani 1 1 d . . .
H20 H 0.1270 0.1848 -0.0826 0.098 Uiso 1 1 calc R . .
C21 C 0.1910(6) 0.0005(4) -0.0603(7) 0.054(3) Uani 1 1 d . . .
H21A H 0.2361 -0.0027 -0.0294 0.064 Uiso 1 1 calc R . .
H21B H 0.1640 -0.0174 -0.0356 0.064 Uiso 1 1 calc R . .
C22 C 0.1839(6) -0.0219(4) -0.1352(7) 0.056(3) Uani 1 1 d . . .
C23 C 0.2169(6) -0.0650(4) -0.1427(7) 0.053(3) Uani 1 1 d . . .
C24 C 0.2096(6) -0.0864(4) -0.2136(7) 0.050(3) Uani 1 1 d . . .
C25 C 0.1656(7) -0.0636(6) -0.2774(8) 0.071(4) Uani 1 1 d . . .
H25 H 0.1585 -0.0774 -0.3249 0.085 Uiso 1 1 calc R . .
C26 C 0.1339(7) -0.0224(6) -0.2701(8) 0.072(4) Uani 1 1 d . . .
H26 H 0.1060 -0.0081 -0.3131 0.086 Uiso 1 1 calc R . .
C27 C 0.1413(7) -0.0012(5) -0.2023(9) 0.075(4) Uani 1 1 d . . .
H27 H 0.1185 0.0272 -0.1995 0.089 Uiso 1 1 calc R . .
C28 C 0.2455(6) -0.1306(4) -0.2229(7) 0.055(3) Uani 1 1 d . . .
H28A H 0.2318 -0.1394 -0.2758 0.066 Uiso 1 1 calc R . .
H28B H 0.2328 -0.1569 -0.1954 0.066 Uiso 1 1 calc R . .
C29 C 0.3198(6) -0.1268(4) -0.1968(8) 0.055(3) Uani 1 1 d . . .
C30 C 0.3590(6) -0.1540(4) -0.1349(7) 0.050(3) Uani 1 1 d . . .
C31 C 0.4287(7) -0.1519(4) -0.1185(7) 0.059(3) Uani 1 1 d . . .
C32 C 0.4554(7) -0.1209(4) -0.1619(8) 0.058(3) Uani 1 1 d . . .
H32 H 0.5006 -0.1189 -0.1513 0.069 Uiso 1 1 calc R . .
C33 C 0.4167(7) -0.0940(4) -0.2190(7) 0.059(3) Uani 1 1 d . . .
H33 H 0.4361 -0.0731 -0.2454 0.071 Uiso 1 1 calc R . .
C34 C 0.3497(7) -0.0966(4) -0.2392(8) 0.063(4) Uani 1 1 d . . .
H34 H 0.3243 -0.0788 -0.2800 0.075 Uiso 1 1 calc R . .
C35 C 0.4706(6) -0.1887(4) -0.0636(8) 0.061(4) Uani 1 1 d . . .
H35A H 0.4414 -0.2125 -0.0522 0.073 Uiso 1 1 calc R . .
H35B H 0.4971 -0.2059 -0.0897 0.073 Uiso 1 1 calc R . .
C36 C 0.5149(6) -0.1713(4) 0.0088(8) 0.059(4) Uani 1 1 d . . .
C37 C 0.4896(7) -0.1519(4) 0.0680(8) 0.055(3) Uani 1 1 d . . .
C38 C 0.5333(6) -0.1418(4) 0.1407(8) 0.050(3) Uani 1 1 d . . .
C39 C 0.5986(6) -0.1468(4) 0.1533(8) 0.064(4) Uani 1 1 d . . .
H39 H 0.6265 -0.1385 0.2004 0.076 Uiso 1 1 calc R . .
C40 C 0.6256(7) -0.1637(5) 0.0987(9) 0.078(4) Uani 1 1 d . . .
H40 H 0.6706 -0.1670 0.1088 0.093 Uiso 1 1 calc R . .
C41 C 0.5839(7) -0.1755(5) 0.0292(9) 0.071(4) Uani 1 1 d . . .
H41 H 0.6022 -0.1872 -0.0070 0.085 Uiso 1 1 calc R . .
C42 C 0.5033(6) -0.1248(4) 0.2010(7) 0.059(3) Uani 1 1 d . . .
H42A H 0.4718 -0.0993 0.1801 0.071 Uiso 1 1 calc R . .
H42B H 0.5374 -0.1109 0.2425 0.071 Uiso 1 1 calc R . .
C43 C 0.4691(6) -0.1653(4) 0.2314(7) 0.051(3) Uani 1 1 d . . .
C44 C 0.4240(6) -0.1528(5) 0.2690(7) 0.058(3) Uani 1 1 d . . .
C45 C 0.3929(6) -0.1864(4) 0.2995(8) 0.062(4) Uani 1 1 d . . .
C46 C 0.4068(7) -0.2358(5) 0.2928(8) 0.074(4) Uani 1 1 d . . .
H46 H 0.3870 -0.2593 0.3147 0.089 Uiso 1 1 calc R . .
C47 C 0.4491(6) -0.2496(5) 0.2545(8) 0.067(4) Uani 1 1 d . . .
H47 H 0.4569 -0.2823 0.2476 0.081 Uiso 1 1 calc R . .
C48 C 0.4809(6) -0.2128(5) 0.2254(7) 0.060(3) Uani 1 1 d . . .
H48 H 0.5112 -0.2219 0.2010 0.072 Uiso 1 1 calc R . .
C49 C 0.3460(7) -0.1729(5) 0.3450(8) 0.073(4) Uani 1 1 d . . .
H49A H 0.3505 -0.1965 0.3851 0.088 Uiso 1 1 calc R . .
H49B H 0.3582 -0.1413 0.3682 0.088 Uiso 1 1 calc R . .
C50 C 0.2751(6) -0.1713(4) 0.2968(7) 0.051(3) Uani 1 1 d . . .
C51 C 0.2442(7) -0.1269(5) 0.2643(7) 0.060(3) Uani 1 1 d . . .
C52 C 0.1778(6) -0.1274(4) 0.2142(7) 0.058(3) Uani 1 1 d . . .
C53 C 0.1457(6) -0.1727(5) 0.2068(8) 0.066(4) Uani 1 1 d . . .
H53 H 0.1025 -0.1743 0.1767 0.080 Uiso 1 1 calc R . .
C54 C 0.1740(8) -0.2141(5) 0.2410(8) 0.068(4) Uani 1 1 d . . .
H54 H 0.1500 -0.2428 0.2356 0.081 Uiso 1 1 calc R . .
C55 C 0.2391(6) -0.2133(5) 0.2842(7) 0.061(3) Uani 1 1 d . . .
H55 H 0.2589 -0.2422 0.3052 0.073 Uiso 1 1 calc R . .
C56 C 0.1476(6) -0.0815(4) 0.1785(7) 0.054(3) Uani 1 1 d . . .
H56A H 0.1808 -0.0632 0.1640 0.065 Uiso 1 1 calc R . .
H56B H 0.1137 -0.0898 0.1325 0.065 Uiso 1 1 calc R . .
N1 N 0.3288(5) -0.2142(3) 0.0694(6) 0.055(3) Uani 1 1 d . . .
C57 C 0.2917(7) -0.2244(5) 0.1165(7) 0.068(4) Uani 1 1 d . . .
H57 H 0.2709 -0.1993 0.1340 0.081 Uiso 1 1 calc R . .
C58 C 0.2853(7) -0.2719(5) 0.1381(8) 0.075(4) Uani 1 1 d . . .
H58 H 0.2589 -0.2787 0.1686 0.089 Uiso 1 1 calc R . .
C59 C 0.3180(7) -0.3095(5) 0.1144(8) 0.077(4) Uani 1 1 d . . .
H59 H 0.3138 -0.3415 0.1290 0.092 Uiso 1 1 calc R . .
C60 C 0.3552(6) -0.2991(5) 0.0706(7) 0.061(3) Uani 1 1 d . . .
H60 H 0.3785 -0.3234 0.0548 0.074 Uiso 1 1 calc R . .
C61 C 0.3585(6) -0.2500(4) 0.0486(8) 0.067(4) Uani 1 1 d . . .
H61 H 0.3838 -0.2431 0.0169 0.081 Uiso 1 1 calc R . .
N2 N 0.2103(5) -0.1718(3) -0.0264(6) 0.055(3) Uani 1 1 d . . .
C62 C 0.1659(6) -0.1532(5) 0.0060(7) 0.063(3) Uani 1 1 d . . .
H62 H 0.1760 -0.1246 0.0339 0.075 Uiso 1 1 calc R . .
C63 C 0.1072(6) -0.1752(5) -0.0013(7) 0.066(4) Uani 1 1 d . . .
H63 H 0.0793 -0.1633 0.0246 0.080 Uiso 1 1 calc R . .
C64 C 0.0895(6) -0.2162(5) -0.0486(8) 0.067(4) Uani 1 1 d . . .
H64 H 0.0490 -0.2312 -0.0563 0.081 Uiso 1 1 calc R . .
C65 C 0.1340(6) -0.2335(5) -0.0830(7) 0.065(4) Uani 1 1 d . . .
H65 H 0.1239 -0.2604 -0.1146 0.078 Uiso 1 1 calc R . .
C66 C 0.1931(6) -0.2107(4) -0.0704(7) 0.057(3) Uani 1 1 d . . .
H66 H 0.2227 -0.2230 -0.0936 0.068 Uiso 1 1 calc R . .
N3 N 0.3840(5) -0.0472(3) -0.0070(6) 0.049(2) Uani 1 1 d . . .
C67 C 0.3699(6) -0.0215(4) -0.0723(7) 0.055(3) Uani 1 1 d . . .
H67 H 0.3433 -0.0350 -0.1167 0.067 Uiso 1 1 calc R . .
C68 C 0.3956(6) 0.0260(4) -0.0726(8) 0.056(3) Uani 1 1 d . . .
H68 H 0.3860 0.0440 -0.1169 0.068 Uiso 1 1 calc R . .
C69 C 0.4336(7) 0.0445(4) -0.0086(9) 0.065(4) Uani 1 1 d . . .
H69 H 0.4508 0.0755 -0.0092 0.077 Uiso 1 1 calc R . .
C70 C 0.4484(6) 0.0200(4) 0.0577(7) 0.052(3) Uani 1 1 d . . .
H70 H 0.4743 0.0339 0.1022 0.062 Uiso 1 1 calc R . .
C71 C 0.4232(6) -0.0267(5) 0.0563(8) 0.060(3) Uani 1 1 d . . .
H71 H 0.4338 -0.0445 0.1008 0.072 Uiso 1 1 calc R . .
N4 N 0.2977(5) 0.0255(4) 0.1837(6) 0.063(3) Uani 1 1 d . . .
C72 C 0.2343(7) 0.0368(5) 0.1774(8) 0.071(4) Uani 1 1 d . . .
H72 H 0.2125 0.0167 0.2023 0.085 Uiso 1 1 calc R . .
C73 C 0.2018(7) 0.0728(5) 0.1403(8) 0.074(4) Uani 1 1 d . . .
H73 H 0.1592 0.0785 0.1412 0.089 Uiso 1 1 calc R . .
C74 C 0.2292(8) 0.1026(6) 0.0998(10) 0.101(5) Uani 1 1 d . . .
H74 H 0.2068 0.1288 0.0722 0.121 Uiso 1 1 calc R . .
C75 C 0.2942(10) 0.0911(8) 0.1022(12) 0.132(7) Uani 1 1 d . . .
H75 H 0.3151 0.1084 0.0730 0.159 Uiso 1 1 calc R . .
C76 C 0.3254(7) 0.0549(6) 0.1475(9) 0.085(4) Uani 1 1 d . . .
H76 H 0.3697 0.0506 0.1532 0.102 Uiso 1 1 calc R . .
N5 N 0.4263(6) -0.0520(4) 0.4177(6) 0.060(4) Uani 1 1 d GU . .
C77 C 0.4892(7) -0.0656(5) 0.4192(7) 0.061(7) Uani 1 1 d GU . .
H77 H 0.5000 -0.0683 0.3745 0.073 Uiso 1 1 calc R . .
C78 C 0.5360(6) -0.0751(6) 0.4876(9) 0.077(8) Uani 1 1 d GU . .
H78 H 0.5781 -0.0842 0.4886 0.092 Uiso 1 1 calc R . .
C79 C 0.5198(7) -0.0710(5) 0.5545(6) 0.084(7) Uani 1 1 d GU . .
H79 H 0.5511 -0.0774 0.6003 0.101 Uiso 1 1 calc R . .
C80 C 0.4569(8) -0.0575(6) 0.5530(6) 0.068(7) Uani 1 1 d GU . .
H80 H 0.4461 -0.0547 0.5978 0.082 Uiso 1 1 calc R . .
C81 C 0.4101(6) -0.0480(5) 0.4846(8) 0.098(10) Uani 1 1 d GU . .
H81 H 0.3680 -0.0389 0.4836 0.117 Uiso 1 1 calc R . .
N6 N 0.0033(6) 0.7579(4) 0.6009(7) 0.087(5) Uani 1 1 d GU . .
C82 C 0.0388(7) 0.7967(5) 0.5852(6) 0.092(7) Uani 1 1 d GU . .
H82 H 0.0440 0.7999 0.5375 0.110 Uiso 1 1 calc R . .
C83 C 0.0666(6) 0.8307(4) 0.6409(8) 0.118(6) Uani 1 1 d GU . .
H83 H 0.0903 0.8567 0.6304 0.142 Uiso 1 1 calc R . .
C84 C 0.0588(5) 0.8259(4) 0.7122(6) 0.101(5) Uani 1 1 d GU . .
H84 H 0.0774 0.8486 0.7495 0.122 Uiso 1 1 calc R . .
C85 C 0.0233(6) 0.7871(5) 0.7279(6) 0.089(5) Uani 1 1 d GU . .
H85 H 0.0181 0.7838 0.7756 0.107 Uiso 1 1 calc R . .
C86 C -0.0044(5) 0.7530(4) 0.6722(8) 0.079(6) Uani 1 1 d GU . .
H86 H -0.0282 0.7271 0.6827 0.095 Uiso 1 1 calc R . .
N7 N 0.1788(6) -0.1089(5) 0.5553(7) 0.098(4) Uani 1 1 d U . .
C87 C 0.1742(8) -0.1419(6) 0.4997(10) 0.097(5) Uani 1 1 d U . .
H87 H 0.1454 -0.1678 0.4958 0.116 Uiso 1 1 calc R . .
C88 C 0.2087(8) -0.1398(6) 0.4496(9) 0.092(5) Uani 1 1 d U . .
H88 H 0.2031 -0.1631 0.4119 0.110 Uiso 1 1 calc R . .
C89 C 0.2531(9) -0.1014(7) 0.4561(10) 0.104(5) Uani 1 1 d U . .
H89 H 0.2775 -0.0988 0.4223 0.125 Uiso 1 1 calc R . .
C90 C 0.2608(7) -0.0674(5) 0.5128(7) 0.093(4) Uani 1 1 d U . .
H90 H 0.2916 -0.0426 0.5200 0.112 Uiso 1 1 calc R . .
C91 C 0.2201(8) -0.0721(7) 0.5584(9) 0.098(5) Uani 1 1 d U . .
H91 H 0.2217 -0.0477 0.5937 0.117 Uiso 1 1 calc R . .
N8 N 0.6533(7) -0.0317(5) 0.2943(9) 0.061(5) Uani 1 1 d GU . .
C92 C 0.7121(8) -0.0393(5) 0.2787(8) 0.075(6) Uani 1 1 d GU . .
H92 H 0.7179 -0.0273 0.2343 0.091 Uiso 1 1 calc R . .
C93 C 0.7623(7) -0.0649(7) 0.3293(11) 0.136(10) Uani 1 1 d GU . .
H93 H 0.8016 -0.0700 0.3188 0.164 Uiso 1 1 calc R . .
C94 C 0.7536(10) -0.0828(9) 0.3956(11) 0.13(2) Uani 1 1 d GU . .
H94 H 0.7872 -0.0999 0.4295 0.155 Uiso 1 1 calc R . .
C95 C 0.6948(11) -0.0752(8) 0.4113(9) 0.100(17) Uani 1 1 d GU . .
H95 H 0.6890 -0.0872 0.4557 0.119 Uiso 1 1 calc R . .
C96 C 0.6446(8) -0.0497(7) 0.3607(10) 0.124(9) Uani 1 1 d GU . .
H96 H 0.6053 -0.0446 0.3712 0.149 Uiso 1 1 calc R . .
N9 N 0.9930(12) 0.3213(8) 0.1186(13) 0.078(7) Uani 1 1 d U . .
C97 C 0.9756(14) 0.3546(10) 0.1638(16) 0.117(9) Uani 1 1 d U . .
H97 H 0.9319 0.3586 0.1615 0.140 Uiso 1 1 calc R . .
C98 C 1.0225(10) 0.3819(7) 0.2121(11) 0.072(5) Uani 1 1 d U . .
H98 H 1.0102 0.4104 0.2313 0.087 Uiso 1 1 calc R . .
C99 C 1.0841(18) 0.3696(12) 0.233(2) 0.097(10) Uani 1 1 d U . .
H99 H 1.1140 0.3849 0.2730 0.117 Uiso 1 1 calc R . .
C100 C 1.1046(19) 0.3326(13) 0.192(2) 0.111(11) Uani 1 1 d U . .
H100 H 1.1481 0.3234 0.2023 0.133 Uiso 1 1 calc R . .
C101 C 1.0561(13) 0.3115(8) 0.1360(14) 0.101(7) Uani 1 1 d U . .
H101 H 1.0687 0.2878 0.1073 0.121 Uiso 1 1 calc R . .

loop_
_atom_site_aniso_label
_atom_site_aniso_U_11
_atom_site_aniso_U_22
_atom_site_aniso_U_33
_atom_site_aniso_U_23
_atom_site_aniso_U_13
_atom_site_aniso_U_12
U1 0.0564(4) 0.0384(4) 0.0707(5) 0.0008(3) 0.0341(4) 0.0026(3)
U2 0.0523(3) 0.0356(3) 0.0580(3) -0.0013(2) 0.0256(2) -0.0005(2)
U3 0.0602(3) 0.0525(3) 0.0615(3) -0.0007(2) 0.0237(3) -0.0032(2)
Cl1 0.0589(19) 0.0525(18) 0.0579(19) -0.0035(15) 0.0246(16) -0.0007(15)
Cl2 0.063(2) 0.066(2) 0.081(2) -0.0021(18) 0.0232(19) -0.0114(17)
Cl3 0.075(3) 0.076(3) 0.081(3) -0.019(3) 0.031(3) 0.002(3)
O1 0.065(5) 0.046(5) 0.064(6) 0.001(4) 0.036(5) -0.001(4)
O2 0.059(5) 0.042(5) 0.072(6) 0.004(4) 0.039(5) 0.018(4)
O3 0.053(5) 0.037(4) 0.084(6) 0.010(4) 0.038(5) 0.000(4)
O4 0.052(5) 0.043(4) 0.046(5) 0.005(4) 0.019(4) 0.005(4)
O5 0.063(5) 0.037(4) 0.055(5) -0.015(4) 0.029(4) -0.016(4)
O6 0.037(5) 0.041(4) 0.067(5) -0.005(4) 0.017(4) 0.008(3)
O7 0.072(6) 0.049(5) 0.060(5) 0.005(4) 0.020(5) 0.002(4)
O8 0.071(5) 0.043(5) 0.056(5) -0.002(4) 0.027(4) -0.009(4)
C1 0.048(8) 0.064(9) 0.061(9) 0.000(7) 0.020(7) 0.004(7)
C2 0.063(9) 0.052(8) 0.069(10) -0.014(7) 0.033(8) -0.004(7)
C3 0.061(8) 0.077(9) 0.042(8) -0.011(7) 0.020(7) 0.008(7)
C4 0.092(8) 0.090(8) 0.101(9) -0.016(7) 0.041(7) 0.022(7)
C5 0.102(8) 0.106(8) 0.076(8) 0.002(7) 0.039(7) 0.033(7)
C6 0.094(8) 0.090(8) 0.088(8) -0.004(7) 0.029(7) 0.014(7)
C7 0.073(7) 0.062(7) 0.081(7) -0.011(6) 0.047(6) 0.008(6)
C8 0.060(9) 0.038(7) 0.100(12) -0.016(8) 0.030(8) -0.002(6)
C9 0.055(8) 0.043(8) 0.077(10) -0.009(7) 0.035(8) -0.001(6)
C10 0.042(7) 0.048(8) 0.103(12) 0.013(8) 0.026(8) 0.012(6)
C11 0.070(7) 0.050(6) 0.093(8) 0.000(6) 0.031(6) -0.001(6)
C12 0.077(8) 0.064(7) 0.107(9) -0.021(7) 0.012(7) -0.001(6)
C13 0.082(8) 0.072(7) 0.084(8) -0.015(7) 0.028(7) 0.004(6)
C14 0.067(7) 0.055(7) 0.091(8) 0.012(6) 0.036(6) 0.005(5)
C15 0.064(7) 0.076(8) 0.096(8) 0.006(6) 0.037(6) -0.009(6)
C16 0.078(10) 0.042(7) 0.071(9) 0.011(6) 0.039(8) 0.013(7)
C17 0.056(8) 0.059(9) 0.098(11) 0.000(8) 0.042(8) 0.002(7)
C18 0.082(8) 0.077(8) 0.110(9) 0.000(7) 0.046(7) 0.012(7)
C19 0.084(8) 0.072(8) 0.126(9) 0.014(7) 0.050(7) 0.001(6)
C20 0.074(7) 0.069(7) 0.112(9) 0.013(7) 0.044(7) 0.006(6)
C21 0.062(8) 0.041(7) 0.074(9) 0.009(6) 0.046(7) 0.007(6)
C22 0.053(8) 0.053(8) 0.070(10) 0.025(7) 0.032(7) 0.005(6)
C23 0.060(8) 0.045(7) 0.064(10) 0.009(7) 0.035(7) -0.002(6)
C24 0.059(8) 0.051(7) 0.050(8) 0.005(7) 0.033(7) -0.007(6)
C25 0.082(10) 0.086(11) 0.055(9) -0.001(8) 0.034(8) -0.015(9)
C26 0.066(10) 0.089(11) 0.059(10) 0.018(9) 0.018(8) 0.014(8)
C27 0.063(9) 0.094(11) 0.070(11) 0.010(9) 0.024(8) 0.006(8)
C28 0.060(8) 0.053(8) 0.057(8) -0.013(6) 0.027(7) -0.015(6)
C29 0.060(9) 0.046(7) 0.070(9) -0.024(7) 0.034(8) -0.019(7)
C30 0.055(8) 0.044(7) 0.061(9) -0.009(7) 0.032(7) -0.004(6)
C31 0.082(10) 0.033(7) 0.070(9) -0.020(7) 0.034(8) 0.005(7)
C32 0.068(9) 0.048(8) 0.071(10) -0.009(7) 0.040(8) -0.014(7)
C33 0.082(11) 0.050(8) 0.055(9) -0.011(7) 0.036(8) -0.019(7)
C34 0.074(10) 0.053(8) 0.078(10) -0.025(7) 0.047(8) -0.025(7)
C35 0.064(9) 0.041(7) 0.092(11) -0.024(7) 0.045(8) -0.013(6)
C36 0.051(8) 0.036(7) 0.100(11) 0.005(7) 0.039(8) 0.007(6)
C37 0.061(9) 0.036(7) 0.077(10) 0.005(7) 0.034(8) 0.008(6)
C38 0.038(7) 0.030(6) 0.084(10) 0.002(6) 0.020(7) -0.005(5)
C39 0.055(9) 0.054(8) 0.079(10) -0.003(7) 0.016(8) -0.023(6)
C40 0.056(9) 0.087(11) 0.100(12) 0.000(9) 0.039(9) 0.017(8)
C41 0.067(7) 0.068(7) 0.088(8) 0.006(6) 0.035(6) 0.000(6)
C42 0.054(8) 0.051(8) 0.072(9) 0.000(7) 0.017(7) 0.004(6)
C43 0.059(8) 0.042(8) 0.052(8) 0.005(6) 0.017(7) -0.003(6)
C44 0.062(8) 0.055(8) 0.055(8) 0.021(7) 0.014(7) -0.010(7)
C45 0.056(8) 0.049(8) 0.089(10) 0.024(7) 0.033(8) 0.006(6)
C46 0.072(7) 0.079(8) 0.077(8) 0.017(6) 0.030(6) 0.007(6)
C47 0.061(9) 0.046(8) 0.095(11) 0.006(7) 0.023(8) -0.007(6)
C48 0.047(8) 0.065(9) 0.070(9) 0.006(7) 0.022(7) 0.004(7)
C49 0.093(12) 0.053(8) 0.085(10) 0.036(7) 0.044(9) 0.001(7)
C50 0.059(8) 0.050(8) 0.055(8) 0.015(6) 0.034(7) 0.002(7)
C51 0.067(9) 0.064(9) 0.058(9) -0.003(7) 0.035(7) -0.002(8)
C52 0.062(7) 0.059(7) 0.063(7) 0.005(6) 0.035(6) -0.006(6)
C53 0.061(9) 0.066(9) 0.082(10) -0.001(8) 0.036(8) -0.012(7)
C54 0.089(12) 0.046(8) 0.078(10) 0.007(7) 0.041(9) -0.009(8)
C55 0.057(9) 0.068(9) 0.067(9) 0.030(7) 0.033(8) 0.003(7)
C56 0.046(7) 0.056(8) 0.061(8) -0.010(7) 0.019(6) 0.000(6)
N1 0.062(7) 0.045(6) 0.068(7) 0.013(5) 0.034(6) 0.001(5)
C57 0.080(10) 0.053(8) 0.066(9) 0.014(7) 0.015(8) -0.002(7)
C58 0.108(12) 0.051(9) 0.078(10) 0.011(8) 0.048(9) -0.024(8)
C59 0.105(12) 0.065(10) 0.068(10) 0.000(8) 0.038(9) -0.021(9)
C60 0.058(7) 0.055(7) 0.071(7) -0.002(6) 0.020(6) -0.007(5)
C61 0.075(10) 0.036(7) 0.110(12) 0.007(7) 0.058(9) -0.006(7)
N2 0.053(6) 0.051(6) 0.070(7) 0.014(6) 0.032(6) 0.005(5)
C62 0.054(9) 0.065(8) 0.075(10) -0.007(7) 0.027(7) 0.008(7)
C63 0.041(8) 0.094(11) 0.069(9) -0.009(8) 0.024(7) 0.003(7)
C64 0.055(8) 0.057(8) 0.093(11) -0.006(8) 0.026(8) -0.007(7)
C65 0.056(9) 0.071(9) 0.077(10) -0.025(7) 0.035(8) -0.012(7)
C66 0.081(10) 0.045(7) 0.058(8) -0.024(6) 0.040(7) -0.016(7)
N3 0.057(6) 0.037(5) 0.056(7) 0.003(5) 0.020(6) 0.006(5)
C67 0.064(8) 0.052(8) 0.059(9) -0.008(7) 0.032(7) -0.002(7)
C68 0.058(8) 0.043(7) 0.065(9) 0.005(7) 0.012(7) -0.011(6)
C69 0.080(10) 0.037(7) 0.097(12) 0.004(8) 0.058(10) -0.003(7)
C70 0.060(8) 0.045(7) 0.051(8) -0.013(7) 0.018(6) -0.015(6)
C71 0.069(9) 0.053(8) 0.054(9) 0.011(7) 0.014(7) 0.010(7)
N4 0.067(8) 0.051(6) 0.077(8) -0.001(6) 0.032(6) -0.003(6)
C72 0.062(7) 0.060(7) 0.087(8) -0.002(6) 0.016(6) -0.012(6)
C73 0.071(7) 0.068(7) 0.084(8) 0.004(6) 0.024(6) 0.004(6)
C74 0.085(8) 0.099(8) 0.127(9) 0.026(7) 0.044(7) 0.010(7)
C75 0.126(10) 0.134(10) 0.138(10) 0.030(8) 0.042(8) -0.003(8)
C76 0.070(7) 0.088(8) 0.102(8) 0.021(7) 0.032(7) 0.023(7)
N5 0.059(7) 0.055(7) 0.045(7) 0.021(6) -0.014(6) -0.045(6)
C77 0.067(10) 0.062(10) 0.047(10) 0.000(8) 0.008(8) -0.013(8)
C78 0.076(11) 0.072(11) 0.085(12) -0.003(9) 0.028(9) -0.007(8)
C79 0.095(11) 0.073(10) 0.068(10) -0.005(8) -0.002(8) -0.015(8)
C80 0.074(11) 0.069(10) 0.059(10) -0.007(8) 0.016(8) -0.005(8)
C81 0.086(13) 0.093(13) 0.114(13) -0.019(9) 0.029(9) -0.008(9)
N6 0.097(9) 0.070(8) 0.089(9) -0.024(7) 0.022(7) 0.001(7)
C82 0.098(10) 0.088(10) 0.089(10) -0.022(8) 0.028(8) -0.003(8)
C83 0.115(9) 0.108(9) 0.125(10) 0.006(8) 0.025(8) -0.001(8)
C84 0.097(9) 0.089(8) 0.115(9) -0.003(7) 0.027(7) 0.019(7)
C85 0.083(8) 0.095(9) 0.098(9) 0.000(7) 0.040(7) 0.017(7)
C86 0.082(9) 0.065(9) 0.089(10) -0.005(8) 0.025(8) -0.001(7)
N7 0.100(7) 0.105(7) 0.096(7) -0.013(6) 0.042(6) 0.004(6)
C87 0.103(9) 0.101(9) 0.096(9) -0.012(7) 0.047(7) -0.001(7)
C88 0.101(9) 0.093(8) 0.086(8) -0.004(7) 0.033(7) -0.004(7)
C89 0.117(9) 0.119(9) 0.091(9) -0.013(8) 0.054(7) 0.006(8)
C90 0.100(7) 0.107(7) 0.083(7) -0.019(6) 0.043(6) 0.003(6)
C91 0.107(9) 0.108(9) 0.089(8) -0.008(7) 0.047(7) 0.012(7)
N8 0.060(9) 0.057(9) 0.061(9) -0.002(7) 0.008(7) -0.008(7)
C92 0.091(10) 0.067(9) 0.064(9) 0.011(7) 0.017(8) 0.000(8)
C93 0.119(12) 0.146(13) 0.150(13) 0.010(9) 0.048(9) 0.003(9)
C94 0.13(2) 0.13(2) 0.13(2) 0.017(10) 0.037(12) 0.006(10)
C95 0.100(19) 0.107(19) 0.095(19) 0.017(10) 0.033(11) 0.002(10)
C96 0.106(12) 0.128(12) 0.142(13) -0.012(9) 0.042(9) -0.009(9)
N9 0.077(10) 0.065(9) 0.084(10) -0.020(8) 0.013(8) -0.010(8)
C97 0.107(11) 0.124(12) 0.122(12) -0.018(9) 0.039(9) -0.003(9)
C98 0.074(9) 0.068(9) 0.073(9) -0.026(7) 0.018(7) -0.009(7)
C99 0.100(13) 0.095(13) 0.096(13) -0.010(9) 0.027(9) -0.006(9)
C100 0.108(14) 0.108(14) 0.118(14) -0.004(9) 0.033(10) 0.004(9)
C101 0.105(11) 0.089(10) 0.112(11) -0.026(8) 0.038(9) 0.010(8)

loop_
_atom_type_symbol
_atom_type_description
_atom_type_scat_dispersion_real
_atom_type_scat_dispersion_imag
_atom_type_scat_source
C C 0.0033 0.0016 'International Tables Vol C Tables 4.2.6.8 and 6.1.1.4'
H H 0.0000 0.0000 'International Tables Vol C Tables 4.2.6.8 and 6.1.1.4'
O O 0.0106 0.0060 'International Tables Vol C Tables 4.2.6.8 and 6.1.1.4'
N N 0.0061 0.0033 'International Tables Vol C Tables 4.2.6.8 and 6.1.1.4'
Cl Cl 0.1484 0.1585 'International Tables Vol C Tables 4.2.6.8 and 6.1.1.4'
U U -9.6767 9.6646 'International Tables Vol C Tables 4.2.6.8 and 6.1.1.4'

loop_
_geom_angle_atom_site_label_1
_geom_angle_atom_site_label_2
_geom_angle_atom_site_label_3
_geom_angle
_geom_angle_site_symmetry_1
_geom_angle_site_symmetry_3
_geom_angle_publ_flag
O1 U1 O1 180.0(3) 3 . ?
O1 U1 O2 86.6(3) 3 3 ?
O1 U1 O2 93.4(3) . 3 ?
O1 U1 O2 93.4(3) 3 . ?
O1 U1 O2 86.6(3) . . ?
O2 U1 O2 179.998(1) 3 . ?
O1 U1 O3 92.3(3) 3 3 ?
O1 U1 O3 87.7(3) . 3 ?
O2 U1 O3 86.8(3) 3 3 ?
O2 U1 O3 93.2(3) . 3 ?
O1 U1 O3 87.7(3) 3 . ?
O1 U1 O3 92.3(3) . . ?
O2 U1 O3 93.2(3) 3 . ?
O2 U1 O3 86.8(3) . . ?
O3 U1 O3 179.997(1) 3 . ?
O4 U2 O6 146.1(3) . . ?
O4 U2 O5 90.4(3) . . ?
O6 U2 O5 87.3(3) . . ?
O4 U2 N2 72.7(3) . . ?
O6 U2 N2 140.1(3) . . ?
O5 U2 N2 82.2(3) . . ?
O4 U2 N3 74.0(3) . . ?
O6 U2 N3 75.6(3) . . ?
O5 U2 N3 112.1(3) . . ?
N2 U2 N3 143.7(3) . . ?
O4 U2 N1 138.7(3) . . ?
O6 U2 N1 74.1(3) . . ?
O5 U2 N1 80.5(3) . . ?
N2 U2 N1 66.3(3) . . ?
N3 U2 N1 146.5(3) . . ?
O4 U2 Cl1 94.5(2) . . ?
O6 U2 Cl1 94.5(2) . . ?
O5 U2 Cl1 167.97(19) . . ?
N2 U2 Cl1 88.8(2) . . ?
N3 U2 Cl1 79.8(2) . . ?
N1 U2 Cl1 88.6(2) . . ?
O7 U3 O8 88.8(3) . . ?
O7 U3 N4 138.9(3) . . ?
O8 U3 N4 100.0(3) . . ?
O7 U3 N5 76.6(4) . . ?
O8 U3 N5 97.1(3) . . ?
N4 U3 N5 140.3(3) . . ?
O7 U3 Cl3 147.2(2) . . ?
O8 U3 Cl3 86.9(2) . . ?
N4 U3 Cl3 73.8(3) . . ?
N5 U3 Cl3 71.7(3) . . ?
O7 U3 Cl2 86.6(2) . . ?
O8 U3 Cl2 174.4(2) . . ?
N4 U3 Cl2 81.5(2) . . ?
N5 U3 Cl2 85.0(3) . . ?
Cl3 U3 Cl2 98.74(13) . . ?
O7 U3 Cl1 73.5(2) . . ?
O8 U3 Cl1 74.4(2) . . ?
N4 U3 Cl1 70.5(2) . . ?
N5 U3 Cl1 149.0(3) . . ?
Cl3 U3 Cl1 135.59(13) . . ?
Cl2 U3 Cl1 101.14(9) . . ?
U2 Cl1 U3 150.48(11) . . ?
C2 O1 U1 156.9(7) . . ?
C9 O2 U1 124.3(7) . . ?
C16 O3 U1 166.1(7) . . ?
C23 O4 U2 168.3(7) . . ?
C30 O5 U2 103.5(6) . . ?
C37 O6 U2 165.3(8) . . ?
C44 O7 U3 159.8(7) . . ?
C51 O8 U3 150.1(7) . . ?
C6 C1 C2 116.5(12) . . ?
C6 C1 C56 122.1(12) . . ?
C2 C1 C56 121.3(11) . . ?
O1 C2 C1 118.0(10) . . ?
O1 C2 C3 118.4(11) . . ?
C1 C2 C3 123.5(12) . . ?
C4 C3 C2 116.3(12) . . ?
C4 C3 C7 122.5(11) . . ?
C2 C3 C7 121.2(11) . . ?
C3 C4 C5 124.5(14) . . ?
C4 C5 C6 115.2(14) . . ?
C1 C6 C5 123.9(14) . . ?
C8 C7 C3 115.5(11) . . ?
C9 C8 C13 116.5(13) . . ?
C9 C8 C7 122.6(12) . . ?
C13 C8 C7 120.5(14) . . ?
O2 C9 C8 117.3(11) . . ?
O2 C9 C10 119.2(13) . . ?
C8 C9 C10 123.5(13) . . ?
C11 C10 C9 116.9(14) . . ?
C11 C10 C14 121.0(12) . . ?
C9 C10 C14 122.1(13) . . ?
C12 C11 C10 121.3(14) . . ?
C11 C12 C13 121.9(14) . . ?
C8 C13 C12 119.7(15) . . ?
C10 C14 C15 112.8(11) . . ?
C20 C15 C16 121.3(13) . . ?
C20 C15 C14 117.9(12) . . ?
C16 C15 C14 120.7(11) . . ?
O3 C16 C15 121.5(11) . . ?
O3 C16 C17 119.4(10) . . ?
C15 C16 C17 119.2(12) . . ?
C16 C17 C18 118.4(12) . . ?
C16 C17 C21 122.1(11) . . ?
C18 C17 C21 119.5(11) . . ?
C19 C18 C17 122.5(13) . . ?
C18 C19 C20 117.9(14) . . ?
C15 C20 C19 120.6(13) . . ?
C22 C21 C17 113.6(11) . . ?
C23 C22 C27 117.3(13) . . ?
C23 C22 C21 121.8(11) . . ?
C27 C22 C21 120.9(12) . . ?
O4 C23 C22 120.4(11) . . ?
O4 C23 C24 118.0(11) . . ?
C22 C23 C24 121.6(12) . . ?
C23 C24 C25 117.3(12) . . ?
C23 C24 C28 122.4(12) . . ?
C25 C24 C28 120.3(12) . . ?
C26 C25 C24 121.0(13) . . ?
C25 C26 C27 122.1(14) . . ?
C26 C27 C22 120.6(14) . . ?
C24 C28 C29 116.0(9) . . ?
C30 C29 C34 120.1(12) . . ?
C30 C29 C28 122.2(11) . . ?
C34 C29 C28 117.6(13) . . ?
O5 C30 C29 121.1(11) . . ?
O5 C30 C31 120.3(12) . . ?
C29 C30 C31 118.6(11) . . ?
C32 C31 C30 118.6(12) . . ?
C32 C31 C35 121.7(12) . . ?
C30 C31 C35 118.9(11) . . ?
C33 C32 C31 121.3(12) . . ?
C32 C33 C34 122.2(12) . . ?
C33 C34 C29 119.0(13) . . ?
C36 C35 C31 119.0(9) . . ?
C41 C36 C37 114.6(13) . . ?
C41 C36 C35 123.6(12) . . ?
C37 C36 C35 121.6(11) . . ?
O6 C37 C38 121.9(11) . . ?
O6 C37 C36 118.2(12) . . ?
C38 C37 C36 119.9(11) . . ?
C39 C38 C37 119.9(12) . . ?
C39 C38 C42 123.0(12) . . ?
C37 C38 C42 117.1(10) . . ?
C38 C39 C40 122.6(13) . . ?
C41 C40 C39 118.1(13) . . ?
C40 C41 C36 124.6(13) . . ?
C38 C42 C43 113.7(10) . . ?
C48 C43 C44 117.2(11) . . ?
C48 C43 C42 123.8(11) . . ?
C44 C43 C42 119.0(10) . . ?
C45 C44 O7 118.6(12) . . ?
C45 C44 C43 122.8(12) . . ?
O7 C44 C43 118.6(10) . . ?
C44 C45 C46 118.5(12) . . ?
C44 C45 C49 123.1(11) . . ?
C46 C45 C49 118.3(11) . . ?
C47 C46 C45 120.4(13) . . ?
C46 C47 C48 118.2(12) . . ?
C43 C48 C47 122.7(12) . . ?
C50 C49 C45 112.5(11) . . ?
C55 C50 C51 118.6(12) . . ?
C55 C50 C49 119.4(11) . . ?
C51 C50 C49 121.9(11) . . ?
O8 C51 C50 119.1(12) . . ?
O8 C51 C52 120.6(11) . . ?
C50 C51 C52 120.3(12) . . ?
C53 C52 C51 115.2(12) . . ?
C53 C52 C56 125.1(12) . . ?
C51 C52 C56 119.6(11) . . ?
C54 C53 C52 124.1(13) . . ?
C53 C54 C55 119.4(12) . . ?
C50 C55 C54 122.1(12) . . ?
C1 C56 C52 117.8(10) . . ?
C61 N1 C57 117.6(10) . . ?
C61 N1 U2 117.3(8) . . ?
C57 N1 U2 124.0(8) . . ?
N1 C57 C58 120.2(13) . . ?
C57 C58 C59 120.4(13) . . ?
C60 C59 C58 118.9(13) . . ?
C59 C60 C61 118.1(13) . . ?
N1 C61 C60 124.7(12) . . ?
C66 N2 C62 118.0(10) . . ?
C66 N2 U2 122.0(8) . . ?
C62 N2 U2 119.9(8) . . ?
C63 C62 N2 122.1(12) . . ?
C62 C63 C64 119.0(12) . . ?
C65 C64 C63 117.9(12) . . ?
C66 C65 C64 119.7(12) . . ?
N2 C66 C65 123.1(11) . . ?
C71 N3 C67 118.6(10) . . ?
C71 N3 U2 120.8(8) . . ?
C67 N3 U2 120.2(8) . . ?
N3 C67 C68 119.9(11) . . ?
C69 C68 C67 119.0(12) . . ?
C68 C69 C70 122.7(12) . . ?
C69 C70 C71 117.2(12) . . ?
N3 C71 C70 122.6(11) . . ?
C76 N4 C72 114.0(12) . . ?
C76 N4 U3 124.9(9) . . ?
C72 N4 U3 120.5(9) . . ?
C73 C72 N4 126.1(14) . . ?
C72 C73 C74 120.4(15) . . ?
C73 C74 C75 115.6(16) . . ?
C76 C75 C74 119.0(18) . . ?
N4 C76 C75 124.4(16) . . ?
C77 N5 C81 120.0 . . ?
C77 N5 U3 107.6(7) . . ?
C81 N5 U3 132.4(7) . . ?
N5 C77 C78 120.0 . . ?
C79 C78 C77 120.0 . . ?
C78 C79 C80 120.0 . . ?
C79 C80 C81 120.0 . . ?
C80 C81 N5 120.0 . . ?
C82 N6 C86 120.0 . . ?
C83 C82 N6 120.0 . . ?
C82 C83 C84 120.0 . . ?
C83 C84 C85 120.0 . . ?
C86 C85 C84 120.0 . . ?
C85 C86 N6 120.0 . . ?
C91 N7 C87 115.9(14) . . ?
C88 C87 N7 124.5(17) . . ?
C87 C88 C89 118.0(16) . . ?
C90 C89 C88 119.9(15) . . ?
C89 C90 C91 116.6(15) . . ?
N7 C91 C90 124.8(15) . . ?
C92 N8 C96 120.0 . . ?
N8 C92 C93 120.0 . . ?
C92 C93 C94 120.0 . . ?
C95 C94 C93 120.0 . . ?
C96 C95 C94 120.0 . . ?
C95 C96 N8 120.0 . . ?
C101 N9 C97 116(2) . . ?
C98 C97 N9 120(2) . . ?
C99 C98 C97 122(2) . . ?
C98 C99 C100 119(3) . . ?
C101 C100 C99 115(3) . . ?
N9 C101 C100 126(3) . . ?

loop_
_geom_bond_atom_site_label_1
_geom_bond_atom_site_label_2
_geom_bond_distance
_geom_bond_site_symmetry_2
_geom_bond_publ_flag
U1 O1 2.111(9) 3 ?
U1 O1 2.111(9) . ?
U1 O2 2.141(7) 3 ?
U1 O2 2.141(7) . ?
U1 O3 2.144(7) 3 ?
U1 O3 2.145(7) . ?
U1 U2 7.8377(6) . ?
U1 U3 7.9428(7) . ?
U2 O4 2.117(7) . ?
U2 O6 2.134(7) . ?
U2 O5 2.231(7) . ?
U2 N2 2.625(9) . ?
U2 N3 2.627(9) . ?
U2 N1 2.644(9) . ?
U2 Cl1 2.771(3) . ?
U2 C30 2.852(11) . ?
U2 U3 5.5746(7) . ?
U3 O7 2.062(8) . ?
U3 O8 2.094(8) . ?
U3 N4 2.588(11) . ?
U3 N5 2.611(10) . ?
U3 Cl3 2.677(5) . ?
U3 Cl2 2.682(3) . ?
U3 Cl1 2.993(3) . ?
O1 C2 1.364(14) . ?
O2 C9 1.366(14) . ?
O3 C16 1.317(13) . ?
O4 C23 1.346(14) . ?
O4 O5 3.087(10) . ?
O5 C30 1.332(13) . ?
O5 O6 3.014(10) . ?
O6 C37 1.316(13) . ?
O7 C44 1.384(14) . ?
O8 C51 1.360(14) . ?
C1 C6 1.401(19) . ?
C1 C2 1.400(16) . ?
C1 C56 1.478(16) . ?
C2 C3 1.432(16) . ?
C3 C4 1.379(19) . ?
C3 C7 1.537(17) . ?
C4 C5 1.42(2) . ?
C5 C6 1.428(19) . ?
C7 C8 1.490(17) . ?
C8 C9 1.373(18) . ?
C8 C13 1.404(18) . ?
C9 C10 1.411(17) . ?
C10 C11 1.397(18) . ?
C10 C14 1.451(18) . ?
C11 C12 1.307(19) . ?
C12 C13 1.42(2) . ?
C14 C15 1.545(18) . ?
C15 C20 1.391(18) . ?
C15 C16 1.400(17) . ?
C16 C17 1.407(16) . ?
C17 C18 1.439(18) . ?
C17 C21 1.496(15) . ?
C18 C19 1.366(18) . ?
C19 C20 1.426(19) . ?
C21 C22 1.488(17) . ?
C22 C23 1.406(16) . ?
C22 C27 1.428(18) . ?
C23 C24 1.408(16) . ?
C24 C25 1.422(18) . ?
C24 C28 1.475(15) . ?
C25 C26 1.347(19) . ?
C26 C27 1.355(19) . ?
C28 C29 1.523(17) . ?
C29 C30 1.420(17) . ?
C29 C34 1.420(16) . ?
C30 C31 1.432(17) . ?
C31 C32 1.405(17) . ?
C31 C35 1.527(17) . ?
C32 C33 1.357(17) . ?
C33 C34 1.371(16) . ?
C35 C36 1.476(17) . ?
C36 C41 1.416(17) . ?
C36 C37 1.463(17) . ?
C37 C38 1.424(17) . ?
C38 C39 1.354(16) . ?
C38 C42 1.521(17) . ?
C39 C40 1.388(18) . ?
C40 C41 1.373(19) . ?
C42 C43 1.529(16) . ?
C43 C48 1.340(15) . ?
C43 C44 1.392(16) . ?
C44 C45 1.357(16) . ?
C45 C46 1.403(17) . ?
C45 C49 1.538(17) . ?
C46 C47 1.361(17) . ?
C47 C48 1.412(16) . ?
C49 C50 1.516(17) . ?
C50 C55 1.369(16) . ?
C50 C51 1.434(16) . ?
C51 C52 1.451(18) . ?
C52 C53 1.408(16) . ?
C52 C56 1.481(16) . ?
C53 C54 1.355(17) . ?
C54 C55 1.386(17) . ?
N1 C61 1.290(14) . ?
N1 C57 1.374(15) . ?
C57 C58 1.384(16) . ?
C58 C59 1.391(18) . ?
C59 C60 1.327(16) . ?
C60 C61 1.418(16) . ?
N2 C66 1.329(13) . ?
N2 C62 1.366(14) . ?
C62 C63 1.364(16) . ?
C63 C64 1.411(17) . ?
C64 C65 1.379(16) . ?
C65 C66 1.368(16) . ?
N3 C71 1.349(15) . ?
N3 C67 1.357(14) . ?
C67 C68 1.419(16) . ?
C68 C69 1.325(17) . ?
C69 C70 1.356(17) . ?
C70 C71 1.389(16) . ?
N4 C76 1.303(17) . ?
N4 C72 1.363(16) . ?
C72 C73 1.287(17) . ?
C73 C74 1.357(19) . ?
C74 C75 1.41(2) . ?
C75 C76 1.35(2) . ?
N5 C77 1.3900 . ?
N5 C81 1.3900 . ?
C77 C78 1.3900 . ?
C78 C79 1.3900 . ?
C79 C80 1.3900 . ?
C80 C81 1.3900 . ?
N6 C82 1.3900 . ?
N6 C86 1.3900 . ?
C82 C83 1.3900 . ?
C83 C84 1.3900 . ?
C84 C85 1.3900 . ?
C85 C86 1.3900 . ?
N7 C91 1.332(19) . ?
N7 C87 1.358(19) . ?
C87 C88 1.35(2) . ?
C88 C89 1.40(2) . ?
C89 C90 1.381(19) . ?
C90 C91 1.391(18) . ?
N8 C92 1.3900 . ?
N8 C96 1.3900 . ?
C92 C93 1.3900 . ?
C93 C94 1.3900 . ?
C94 C95 1.3900 . ?
C95 C96 1.3900 . ?
N9 C101 1.32(3) . ?
N9 C97 1.37(3) . ?
C97 C98 1.36(3) . ?
C98 C99 1.31(4) . ?
C99 C100 1.41(4) . ?
C100 C101 1.36(4) . ?
